data_7047214
loop_
_publ_author_name
'Ionescu, Andreea'
'Godbert, Nicolas'
'Aiello, Iolinda'
'Ricciardi, Loredana'
'La Deda, Massimo'
'Crispini, Alessandra'
'Sicilia, Emilia'
'Ghedini, Mauro'

_publ_section_title
;
 Anionic cyclometalated Pt(ii) and Pt(iv) complexes respectively bearing
 one or two 1,2-benzenedithiolate ligands.
;
_journal_issue 33
_journal_name_full 'Dalton transactions (Cambridge, England : 2003)'
_journal_page_first 11645
_journal_page_last 11657
_journal_paper_doi 10.1039/c8dt02444h
_journal_volume 47
_journal_year 2018
_chemical_formula_moiety 'C19 H12 N Pt S2, C16 H36 N'
_chemical_formula_sum 'C35 H48 N2 Pt S2'
_chemical_formula_weight 755.96
_space_group_crystal_system monoclinic
_space_group_IT_number 14
_space_group_name_Hall '-P 2yn'
_space_group_name_H-M_alt 'P 1 21/n 1'
_symmetry_space_group_name_Hall '-P 2yn'
_symmetry_space_group_name_H-M 'P 1 21/n 1'
_atom_sites_solution_hydrogens mixed
_audit_creation_method SHELXL-2014/7
_audit_update_record
;
2018-06-10 deposited with the CCDC.
2018-08-03 downloaded from the CCDC.
;
_cell_angle_alpha 90
_cell_angle_beta 95.02(3)
_cell_angle_gamma 90
_cell_formula_units_Z 4
_cell_length_a 9.088(5)
_cell_length_b 24.031(13)
_cell_length_c 15.593(9)
_cell_measurement_reflns_used 5827
_cell_measurement_temperature 298(2)
_cell_measurement_theta_max 28.20
_cell_measurement_theta_min 2.41
_cell_volume 3392(3)
_computing_cell_refinement 'Bruker SAINT'
_computing_data_collection 'Bruker APEX2'
_computing_data_reduction 'Bruker SAINT'
_computing_structure_refinement 'SHELXL-2014/7 (Sheldrick, 2014)'
_computing_structure_solution 'SHELXL-2014/7 (Sheldrick, 2014)'
_diffrn_ambient_temperature 298(2)
_diffrn_measured_fraction_theta_full 0.995
_diffrn_measured_fraction_theta_max 0.980
_diffrn_measurement_device_type 'Bruker APEX-II CCD'
_diffrn_measurement_method 'omega scan'
_diffrn_radiation_monochromator graphite
_diffrn_radiation_type MoK\a
_diffrn_radiation_wavelength 0.71073
_diffrn_reflns_av_R_equivalents 0.0556
_diffrn_reflns_av_unetI/netI 0.0429
_diffrn_reflns_Laue_measured_fraction_full 0.995
_diffrn_reflns_Laue_measured_fraction_max 0.980
_diffrn_reflns_limit_h_max 11
_diffrn_reflns_limit_h_min -11
_diffrn_reflns_limit_k_max 30
_diffrn_reflns_limit_k_min -30
_diffrn_reflns_limit_l_max 19
_diffrn_reflns_limit_l_min -18
_diffrn_reflns_number 38960
_diffrn_reflns_point_group_measured_fraction_full 0.995
_diffrn_reflns_point_group_measured_fraction_max 0.980
_diffrn_reflns_theta_full 25.242
_diffrn_reflns_theta_max 27.252
_diffrn_reflns_theta_min 2.143
_diffrn_source 'fine-focus sealed tube'
_exptl_absorpt_coefficient_mu 4.284
_exptl_absorpt_correction_T_max 0.7193
_exptl_absorpt_correction_T_min 0.4560
_exptl_absorpt_correction_type multi-scan
_exptl_absorpt_process_details 'Bruker SADABS'
_exptl_crystal_colour red
_exptl_crystal_density_diffrn 1.480
_exptl_crystal_description laminar
_exptl_crystal_F_000 1528
_exptl_crystal_size_max 0.18
_exptl_crystal_size_mid 0.15
_exptl_crystal_size_min 0.09
_refine_diff_density_max 0.972
_refine_diff_density_min -1.003
_refine_diff_density_rms 0.091
_refine_ls_extinction_method none
_refine_ls_goodness_of_fit_ref 1.016
_refine_ls_hydrogen_treatment mixed
_refine_ls_matrix_type full
_refine_ls_number_parameters 361
_refine_ls_number_reflns 7450
_refine_ls_number_restraints 0
_refine_ls_restrained_S_all 1.016
_refine_ls_R_factor_all 0.0689
_refine_ls_R_factor_gt 0.0371
_refine_ls_shift/su_max 0.002
_refine_ls_shift/su_mean 0.000
_refine_ls_structure_factor_coef Fsqd
_refine_ls_weighting_details 'w=1/[\s^2^(Fo^2^)+(0.0344P)^2^+4.0475P] where P=(Fo^2^+2Fc^2^)/3'
_refine_ls_weighting_scheme calc
_refine_ls_wR_factor_gt 0.0773
_refine_ls_wR_factor_ref 0.0910
_reflns_Friedel_coverage 0.000
_reflns_number_gt 5021
_reflns_number_total 7450
_reflns_threshold_expression 'I > 2\s(I)'
_cod_data_source_file c8dt02444h2.cif
_cod_data_source_block 1c
_cod_depositor_comments 'Adding full bibliography for 7047214--7047215.cif.'
_cod_original_cell_volume 3393(3)
_cod_database_code 7047214
_shelx_shelxl_version_number 2014/7
_shelx_space_group_comment
;
The symmetry employed for this shelxl refinement is uniquely defined
by the following loop, which should always be used as a source of
symmetry information in preference to the above space-group names.
They are only intended as comments.
;

loop_
_space_group_symop_operation_xyz
'x, y, z'
'-x+1/2, y+1/2, -z+1/2'
'-x, -y, -z'
'x-1/2, -y-1/2, z-1/2'

loop_
_atom_site_label
_atom_site_type_symbol
_atom_site_fract_x
_atom_site_fract_y
_atom_site_fract_z
_atom_site_U_iso_or_equiv
_atom_site_adp_type
_atom_site_occupancy
_atom_site_site_symmetry_order
_atom_site_calc_flag
_atom_site_refinement_flags_posn
_atom_site_refinement_flags_adp
Pt Pt 0.18494(2) 0.23752(2) 0.37123(2) 0.05732(8) Uani 1 1 d . .
N1 N 0.2220(5) 0.1683(2) 0.4489(3) 0.0783(14) Uani 1 1 d . .
N2 N 0.4215(4) 0.19325(19) 0.1053(3) 0.0680(12) Uani 1 1 d . .
S1 S 0.13034(16) 0.31020(6) 0.27994(10) 0.0746(4) Uani 1 1 d . .
S2 S 0.34030(16) 0.29543(7) 0.45505(9) 0.0747(4) Uani 1 1 d . .
C1 C 0.3112(7) 0.1627(3) 0.5228(4) 0.0834(18) Uani 1 1 d . .
H1 H 0.3628 0.1933 0.5464 0.100 Uiso 1 1 calc R U
C2 C 0.3254(9) 0.1107(4) 0.5637(5) 0.106(2) Uani 1 1 d . .
H2 H 0.3855 0.1075 0.6149 0.128 Uiso 1 1 calc R U
C3 C 0.2540(10) 0.0650(4) 0.5305(5) 0.113(3) Uani 1 1 d . .
H3 H 0.2664 0.0311 0.5592 0.136 Uiso 1 1 calc R U
C4 C 0.1625(8) 0.0678(3) 0.4541(5) 0.089(2) Uani 1 1 d . .
C5 C 0.1468(6) 0.1210(2) 0.4145(4) 0.0662(14) Uani 1 1 d . .
C6 C 0.0621(5) 0.1285(2) 0.3355(4) 0.0655(14) Uani 1 1 d . .
C7 C 0.0570(5) 0.18276(19) 0.3000(3) 0.0516(11) Uani 1 1 d . .
C8 C -0.0205(5) 0.1867(3) 0.2215(4) 0.0686(14) Uani 1 1 d . .
H8 H -0.0261 0.2213 0.1944 0.082 Uiso 1 1 calc R U
C9 C -0.0919(6) 0.1417(3) 0.1795(4) 0.0831(18) Uani 1 1 d . .
H9 H -0.1433 0.1471 0.1259 0.100 Uiso 1 1 calc R U
C10 C -0.0880(7) 0.0895(3) 0.2156(5) 0.092(2) Uani 1 1 d . .
H10 H -0.1369 0.0601 0.1867 0.110 Uiso 1 1 calc R U
C11 C -0.0108(7) 0.0808(3) 0.2955(5) 0.0798(17) Uani 1 1 d . .
C12 C 0.0044(9) 0.0279(3) 0.3372(6) 0.106(2) Uani 1 1 d . .
H12 H -0.0442 -0.0027 0.3117 0.127 Uiso 1 1 calc R U
C13 C 0.0872(9) 0.0211(3) 0.4124(6) 0.104(2) Uani 1 1 d . .
H13 H 0.0958 -0.0140 0.4375 0.125 Uiso 1 1 calc R U
C14 C 0.2301(6) 0.3668(2) 0.3255(4) 0.0697(15) Uani 1 1 d . .
C15 C 0.3211(6) 0.3611(2) 0.4030(4) 0.0709(15) Uani 1 1 d . .
C16 C 0.3962(7) 0.4079(3) 0.4383(4) 0.0877(18) Uani 1 1 d . .
H16 H 0.4560 0.4045 0.4896 0.105 Uiso 1 1 calc R U
C17 C 0.3823(9) 0.4596(3) 0.3972(6) 0.106(2) Uani 1 1 d . .
H17 H 0.4317 0.4904 0.4218 0.127 Uiso 1 1 calc R U
C18 C 0.2973(9) 0.4651(3) 0.3219(6) 0.105(2) Uani 1 1 d . .
H18 H 0.2898 0.4994 0.2941 0.126 Uiso 1 1 calc R U
C19 C 0.2219(7) 0.4195(3) 0.2866(5) 0.0909(19) Uani 1 1 d . .
H19 H 0.1634 0.4239 0.2351 0.109 Uiso 1 1 calc R U
C20 C 0.2316(11) 0.3593(4) 0.0193(7) 0.177(5) Uani 1 1 d . .
H20A H 0.1562 0.3859 0.0018 0.266 Uiso 1 1 calc R U
H20B H 0.2263 0.3501 0.0789 0.266 Uiso 1 1 calc R U
H20C H 0.3268 0.3748 0.0115 0.266 Uiso 1 1 calc R U
C21 C 0.2106(9) 0.3117(4) -0.0301(7) 0.144(3) Uani 1 1 d . .
H21A H 0.2130 0.3220 -0.0902 0.173 Uiso 1 1 calc R U
H21B H 0.1127 0.2974 -0.0230 0.173 Uiso 1 1 calc R U
C22 C 0.3239(8) 0.2642(3) -0.0098(5) 0.106(2) Uani 1 1 d . .
H22A H 0.3224 0.2395 -0.0591 0.128 Uiso 1 1 calc R U
H22B H 0.4221 0.2801 -0.0008 0.128 Uiso 1 1 calc R U
C23 C 0.2924(6) 0.2300(3) 0.0704(5) 0.0841(19) Uani 1 1 d . .
H23A H 0.2680 0.2554 0.1154 0.101 Uiso 1 1 calc R U
H23B H 0.2069 0.2066 0.0559 0.101 Uiso 1 1 calc R U
C24 C 0.4709(6) 0.1544(2) 0.0355(3) 0.0698(15) Uani 1 1 d . .
H24A H 0.4973 0.1770 -0.0124 0.084 Uiso 1 1 calc R U
H24B H 0.5595 0.1351 0.0585 0.084 Uiso 1 1 calc R U
C25 C 0.3600(6) 0.1116(3) 0.0014(4) 0.0764(16) Uani 1 1 d . .
H25A H 0.2719 0.1300 -0.0241 0.092 Uiso 1 1 calc R U
H25B H 0.3323 0.0884 0.0483 0.092 Uiso 1 1 calc R U
C26 C 0.4254(7) 0.0753(3) -0.0662(4) 0.096(2) Uani 1 1 d . .
H26A H 0.4489 0.0985 -0.1140 0.115 Uiso 1 1 calc R U
H26B H 0.5167 0.0588 -0.0412 0.115 Uiso 1 1 calc R U
C27 C 0.3216(8) 0.0294(3) -0.0997(5) 0.117(3) Uani 1 1 d . .
H27A H 0.3676 0.0079 -0.1418 0.175 Uiso 1 1 calc R U
H27B H 0.2996 0.0057 -0.0529 0.175 Uiso 1 1 calc R U
H27C H 0.2319 0.0455 -0.1257 0.175 Uiso 1 1 calc R U
C28 C 0.5359(9) 0.0432(4) 0.3320(5) 0.123(3) Uani 1 1 d . .
H28A H 0.5004 0.0277 0.3830 0.184 Uiso 1 1 calc R U
H28B H 0.5379 0.0148 0.2889 0.184 Uiso 1 1 calc R U
H28C H 0.6339 0.0576 0.3453 0.184 Uiso 1 1 calc R U
C29 C 0.4344(7) 0.0899(3) 0.2985(4) 0.100(2) Uani 1 1 d . .
H29A H 0.3352 0.0754 0.2863 0.120 Uiso 1 1 calc R U
H29B H 0.4313 0.1182 0.3428 0.120 Uiso 1 1 calc R U
C30 C 0.4834(7) 0.1160(3) 0.2187(4) 0.092(2) Uani 1 1 d . .
H30A H 0.4966 0.0873 0.1764 0.110 Uiso 1 1 calc R U
H30B H 0.5779 0.1342 0.2322 0.110 Uiso 1 1 calc R U
C31 C 0.3705(6) 0.1587(3) 0.1808(4) 0.0743(16) Uani 1 1 d . .
H31A H 0.3474 0.1841 0.2262 0.089 Uiso 1 1 calc R U
H31B H 0.2803 0.1393 0.1611 0.089 Uiso 1 1 calc R U
C32 C 0.5532(6) 0.2295(3) 0.1343(4) 0.0809(18) Uani 1 1 d . .
H32A H 0.6339 0.2054 0.1557 0.097 Uiso 1 1 calc R U
H32B H 0.5842 0.2489 0.0844 0.097 Uiso 1 1 calc R U
C33 C 0.5283(8) 0.2718(4) 0.2027(7) 0.143(4) Uani 1 1 d . .
H33A H 0.4573 0.2992 0.1792 0.171 Uiso 1 1 calc R U
H33B H 0.4865 0.2534 0.2503 0.171 Uiso 1 1 calc R U
C34 C 0.6664(9) 0.3007(4) 0.2353(6) 0.131(3) Uani 1 1 d . .
H34A H 0.7209 0.2766 0.2767 0.157 Uiso 1 1 calc R U
H34B H 0.7266 0.3061 0.1876 0.157 Uiso 1 1 calc R U
C35 C 0.6480(12) 0.3510(6) 0.2733(9) 0.247(8) Uani 1 1 d . .
H35A H 0.7428 0.3663 0.2922 0.370 Uiso 1 1 calc R U
H35B H 0.5970 0.3758 0.2326 0.370 Uiso 1 1 calc R U
H35C H 0.5912 0.3463 0.3219 0.370 Uiso 1 1 calc R U

loop_
_atom_site_aniso_label
_atom_site_aniso_U_11
_atom_site_aniso_U_22
_atom_site_aniso_U_33
_atom_site_aniso_U_23
_atom_site_aniso_U_13
_atom_site_aniso_U_12
Pt 0.05606(13) 0.05704(14) 0.06180(13) 0.00303(10) 0.02182(9) 0.00835(9)
N1 0.066(3) 0.099(4) 0.073(3) 0.007(3) 0.027(2) 0.011(3)
N2 0.046(2) 0.073(3) 0.087(3) -0.010(2) 0.018(2) -0.002(2)
S1 0.0751(9) 0.0643(10) 0.0856(10) 0.0086(7) 0.0138(7) 0.0091(7)
S2 0.0729(9) 0.0752(11) 0.0776(9) -0.0005(8) 0.0156(7) 0.0030(7)
C1 0.090(4) 0.101(5) 0.060(3) 0.019(3) 0.010(3) 0.012(4)
C2 0.108(6) 0.126(7) 0.086(5) 0.038(5) 0.012(4) 0.018(5)
C3 0.135(7) 0.102(7) 0.109(6) 0.054(5) 0.044(5) 0.024(5)
C4 0.102(5) 0.078(5) 0.095(5) 0.030(4) 0.052(4) 0.020(4)
C5 0.064(3) 0.068(4) 0.073(4) 0.015(3) 0.040(3) 0.012(3)
C6 0.053(3) 0.068(4) 0.080(4) -0.004(3) 0.031(3) 0.009(3)
C7 0.054(3) 0.041(3) 0.063(3) 0.010(2) 0.025(2) 0.018(2)
C8 0.050(3) 0.070(4) 0.087(4) 0.001(3) 0.017(3) 0.015(3)
C9 0.057(3) 0.105(6) 0.088(4) -0.019(4) 0.009(3) 0.007(3)
C10 0.074(4) 0.092(6) 0.114(6) -0.027(4) 0.027(4) -0.013(4)
C11 0.071(4) 0.068(4) 0.105(5) -0.004(4) 0.037(3) -0.003(3)
C12 0.116(6) 0.073(5) 0.136(7) -0.001(5) 0.051(5) -0.015(4)
C13 0.123(6) 0.061(5) 0.136(7) 0.017(5) 0.058(5) 0.000(4)
C14 0.064(3) 0.059(4) 0.090(4) 0.007(3) 0.029(3) 0.008(3)
C15 0.065(3) 0.065(4) 0.088(4) 0.001(3) 0.031(3) 0.000(3)
C16 0.078(4) 0.087(5) 0.102(5) -0.007(4) 0.031(3) -0.015(4)
C17 0.104(6) 0.078(6) 0.143(7) -0.011(5) 0.047(5) -0.023(4)
C18 0.108(6) 0.068(5) 0.145(7) 0.017(5) 0.044(5) -0.005(4)
C19 0.084(4) 0.079(5) 0.113(5) 0.021(4) 0.028(4) 0.007(4)
C20 0.148(9) 0.134(10) 0.245(13) -0.040(9) -0.005(8) 0.027(7)
C21 0.090(6) 0.134(9) 0.203(10) -0.030(7) -0.017(6) 0.021(5)
C22 0.083(5) 0.104(6) 0.132(6) 0.021(5) 0.012(4) 0.008(4)
C23 0.048(3) 0.090(5) 0.115(5) -0.013(4) 0.015(3) 0.003(3)
C24 0.056(3) 0.082(4) 0.076(3) -0.004(3) 0.026(3) 0.007(3)
C25 0.064(4) 0.086(5) 0.082(4) -0.013(3) 0.023(3) -0.005(3)
C26 0.084(4) 0.108(6) 0.098(5) -0.021(4) 0.029(4) 0.002(4)
C27 0.112(6) 0.117(7) 0.122(6) -0.037(5) 0.020(5) -0.005(5)
C28 0.129(7) 0.134(8) 0.110(6) 0.028(5) 0.031(5) 0.015(6)
C29 0.085(5) 0.117(6) 0.101(5) -0.001(4) 0.031(4) 0.000(4)
C30 0.076(4) 0.120(6) 0.084(4) 0.005(4) 0.030(3) 0.011(4)
C31 0.060(3) 0.088(4) 0.079(4) -0.014(3) 0.028(3) -0.004(3)
C32 0.051(3) 0.090(5) 0.103(5) -0.012(4) 0.017(3) -0.005(3)
C33 0.071(5) 0.141(8) 0.216(10) -0.096(7) 0.016(5) -0.014(5)
C34 0.107(6) 0.153(9) 0.133(7) -0.047(6) 0.011(5) -0.033(6)
C35 0.161(10) 0.254(16) 0.339(18) -0.188(15) 0.097(11) -0.048(10)

loop_
_atom_type_symbol
_atom_type_description
_atom_type_scat_dispersion_real
_atom_type_scat_dispersion_imag
_atom_type_scat_source
C C 0.0033 0.0016 'International Tables Vol C Tables 4.2.6.8 and 6.1.1.4'
H H 0.0000 0.0000 'International Tables Vol C Tables 4.2.6.8 and 6.1.1.4'
N N 0.0061 0.0033 'International Tables Vol C Tables 4.2.6.8 and 6.1.1.4'
S S 0.1246 0.1234 'International Tables Vol C Tables 4.2.6.8 and 6.1.1.4'
Pt Pt -1.7033 8.3905 'International Tables Vol C Tables 4.2.6.8 and 6.1.1.4'

loop_
_geom_angle_atom_site_label_1
_geom_angle_atom_site_label_2
_geom_angle_atom_site_label_3
_geom_angle
C7 Pt N1 81.6(2)
C7 Pt S1 94.15(14)
N1 Pt S1 175.70(15)
C7 Pt S2 176.46(13)
N1 Pt S2 95.36(16)
S1 Pt S2 88.89(7)
C1 N1 C5 118.5(6)
C1 N1 Pt 129.2(5)
C5 N1 Pt 112.2(4)
C32 N2 C23 109.6(4)
C32 N2 C24 106.8(4)
C23 N2 C24 111.3(4)
C32 N2 C31 111.2(4)
C23 N2 C31 108.0(4)
C24 N2 C31 109.9(4)
C14 S1 Pt 105.4(2)
C15 S2 Pt 104.3(2)
N1 C1 C2 119.9(7)
C3 C2 C1 121.7(7)
C2 C3 C4 121.2(7)
C3 C4 C5 116.3(7)
C3 C4 C13 125.0(7)
C5 C4 C13 118.6(7)
C6 C5 N1 116.1(5)
C6 C5 C4 121.5(6)
N1 C5 C4 122.3(6)
C5 C6 C7 117.2(5)
C5 C6 C11 118.2(6)
C7 C6 C11 124.5(6)
C8 C7 C6 114.4(5)
C8 C7 Pt 132.5(4)
C6 C7 Pt 112.8(4)
C7 C8 C9 123.3(6)
C10 C9 C8 121.5(6)
C9 C10 C11 119.8(6)
C10 C11 C12 124.3(7)
C10 C11 C6 116.4(6)
C12 C11 C6 119.3(7)
C13 C12 C11 121.9(7)
C12 C13 C4 120.4(7)
C19 C14 C15 117.5(6)
C19 C14 S1 121.3(5)
C15 C14 S1 121.1(4)
C16 C15 C14 119.2(6)
C16 C15 S2 120.5(5)
C14 C15 S2 120.3(5)
C17 C16 C15 120.7(7)
C18 C17 C16 120.4(7)
C17 C18 C19 119.5(7)
C18 C19 C14 122.6(7)
C20 C21 C22 116.0(8)
C23 C22 C21 113.0(7)
N2 C23 C22 113.9(5)
C25 C24 N2 116.1(4)
C24 C25 C26 110.2(5)
C27 C26 C25 112.7(5)
C30 C29 C28 112.4(6)
C29 C30 C31 111.4(5)
C30 C31 N2 114.7(4)
C33 C32 N2 115.8(5)
C34 C33 C32 112.6(6)
C35 C34 C33 115.6(9)

loop_
_geom_bond_atom_site_label_1
_geom_bond_atom_site_label_2
_geom_bond_distance
Pt C7 2.023(5)
Pt N1 2.068(5)
Pt S1 2.2803(18)
Pt S2 2.3055(18)
N1 C1 1.357(7)
N1 C5 1.408(7)
N2 C32 1.516(7)
N2 C23 1.530(7)
N2 C24 1.531(6)
N2 C31 1.544(7)
S1 C14 1.751(6)
S2 C15 1.777(6)
C1 C2 1.404(9)
C2 C3 1.355(10)
C3 C4 1.393(10)
C4 C5 1.422(8)
C4 C13 1.439(10)
C5 C6 1.407(8)
C6 C7 1.415(7)
C6 C11 1.439(8)
C7 C8 1.362(7)
C8 C9 1.396(8)
C9 C10 1.373(9)
C10 C11 1.391(9)
C11 C12 1.429(9)
C12 C13 1.347(10)
C14 C19 1.403(8)
C14 C15 1.410(8)
C15 C16 1.402(8)
C16 C17 1.399(9)
C17 C18 1.355(10)
C18 C19 1.381(9)
C20 C21 1.382(11)
C21 C22 1.552(10)
C22 C23 1.544(9)
C24 C25 1.505(7)
C25 C26 1.527(8)
C26 C27 1.514(9)
C28 C29 1.516(9)
C29 C30 1.495(8)
C30 C31 1.533(8)
C32 C33 1.505(9)
C33 C34 1.485(10)
C34 C35 1.362(12)
